data_4126271
loop_
_publ_author_name
'Anker, Mathew D.'
'Kefalidis, Christos E.'
'Yang, Yan'
'Fang, Jian'
'Hill, Michael S.'
'Mahon, Mary F.'
'Maron, Laurent'

_publ_section_title
;
 Alkaline Earth-centered CO Homologation, Reduction and Amine
 Carbonylation.
;
_journal_name_full 'Journal of the American Chemical Society'
_journal_paper_doi 10.1021/jacs.7b04926
_journal_year 2017
_chemical_formula_moiety 'C66 H98 Mg2 N6 O2'
_chemical_formula_sum 'C69.5 H102 Mg2 N6 O2'
_chemical_formula_weight 1102.18
_chemical_name_systematic
;
 ?
;
_space_group_crystal_system monoclinic
_space_group_IT_number 14
_space_group_name_Hall '-P 2yn'
_space_group_name_H-M_alt 'P 1 21/n 1'
_symmetry_space_group_name_Hall '-P 2yn'
_symmetry_space_group_name_H-M 'P 1 21/n 1'
_atom_sites_solution_hydrogens geom
_atom_sites_solution_primary iterative
_audit_creation_date 2016-09-07
_audit_creation_method
;
Olex2 1.2
(compiled 2016.08.25 svn.r3337 for OlexSys, GUI svn.r5221)
;
_cell_angle_alpha 90
_cell_angle_beta 95.8960(10)
_cell_angle_gamma 90
_cell_formula_units_Z 2
_cell_length_a 12.9593(2)
_cell_length_b 14.3504(2)
_cell_length_c 18.5552(3)
_cell_measurement_reflns_used 9287
_cell_measurement_temperature 150.00(10)
_cell_measurement_theta_max 73.1950
_cell_measurement_theta_min 3.0160
_cell_volume 3432.48(9)
_computing_cell_refinement 'CrysAlisPro 1.171.38.43 (Rigaku OD, 2015)'
_computing_data_collection 'CrysAlisPro 1.171.38.43 (Rigaku OD, 2015)'
_computing_data_reduction 'CrysAlisPro 1.171.38.43 (Rigaku OD, 2015)'
_computing_molecular_graphics 'Olex2 (Dolomanov et al., 2009)'
_computing_publication_material 'Olex2 (Dolomanov et al., 2009)'
_computing_structure_refinement 'ShelXL (Sheldrick, 2015)'
_computing_structure_solution 'olex2.solve (Bourhis et al., 2015)'
_diffrn_ambient_environment N~2~
_diffrn_ambient_temperature 150.00(10)
_diffrn_detector 'CCD plate'
_diffrn_detector_area_resol_mean 8.1150
_diffrn_detector_type EosS2
_diffrn_measured_fraction_theta_full 1.000
_diffrn_measured_fraction_theta_max 0.989
_diffrn_measurement_device 'four-circle diffractometer'
_diffrn_measurement_device_type 'SuperNova, Dual, Cu at zero, EosS2'
_diffrn_measurement_method '\w scans'
_diffrn_radiation_monochromator mirror
_diffrn_radiation_probe x-ray
_diffrn_radiation_type 'Cu K\a'
_diffrn_radiation_wavelength 1.54184
_diffrn_reflns_av_R_equivalents 0.0341
_diffrn_reflns_av_unetI/netI 0.0303
_diffrn_reflns_Laue_measured_fraction_full 1.000
_diffrn_reflns_Laue_measured_fraction_max 0.989
_diffrn_reflns_limit_h_max 16
_diffrn_reflns_limit_h_min -12
_diffrn_reflns_limit_k_max 17
_diffrn_reflns_limit_k_min -15
_diffrn_reflns_limit_l_max 20
_diffrn_reflns_limit_l_min -22
_diffrn_reflns_number 25278
_diffrn_reflns_point_group_measured_fraction_full 1.000
_diffrn_reflns_point_group_measured_fraction_max 0.989
_diffrn_reflns_theta_full 67.684
_diffrn_reflns_theta_max 73.467
_diffrn_reflns_theta_min 3.902
_diffrn_source 'micro-focus sealed X-ray tube'
_diffrn_source_type 'SuperNova (Cu) X-ray Source'
_exptl_absorpt_coefficient_mu 0.651
_exptl_absorpt_correction_T_max 1.00000
_exptl_absorpt_correction_T_min 0.60933
_exptl_absorpt_correction_type multi-scan
_exptl_absorpt_process_details
;
CrysAlisPro 1.171.38.43 (Rigaku Oxford Diffraction, 2015)
Empirical absorption correction using spherical harmonics,
 implemented in SCALE3 ABSPACK scaling algorithm.
;
_exptl_crystal_colour colorless
_exptl_crystal_density_diffrn 1.066
_exptl_crystal_description block
_exptl_crystal_F_000 1202
_exptl_crystal_size_max 0.251
_exptl_crystal_size_mid 0.137
_exptl_crystal_size_min 0.089
_refine_diff_density_max 0.687
_refine_diff_density_min -0.673
_refine_diff_density_rms 0.044
_refine_ls_extinction_method none
_refine_ls_goodness_of_fit_ref 1.085
_refine_ls_hydrogen_treatment constr
_refine_ls_matrix_type full
_refine_ls_number_parameters 355
_refine_ls_number_reflns 6842
_refine_ls_number_restraints 0
_refine_ls_restrained_S_all 1.085
_refine_ls_R_factor_all 0.0724
_refine_ls_R_factor_gt 0.0602
_refine_ls_shift/su_max 0.060
_refine_ls_shift/su_mean 0.001
_refine_ls_structure_factor_coef Fsqd
_refine_ls_weighting_details 'w=1/[\s^2^(Fo^2^)+(0.0764P)^2^+1.6219P] where P=(Fo^2^+2Fc^2^)/3'
_refine_ls_weighting_scheme calc
_refine_ls_wR_factor_gt 0.1592
_refine_ls_wR_factor_ref 0.1679
_reflns_Friedel_coverage 0.000
_reflns_number_gt 5558
_reflns_number_total 6842
_reflns_threshold_expression 'I > 2\s(I)'
_cod_data_source_file ja7b04926_si_002.cif
_cod_data_source_block s16msh70_sq-cpd-20
_cod_original_formula_sum 'C69.50 H102 Mg2 N6 O2'
_cod_database_code 4126271
_shelxl_version_number 2014-3
_shelx_space_group_comment
;
The symmetry employed for this shelxl refinement is uniquely defined
by the following loop, which should always be used as a source of
symmetry information in preference to the above space-group names.
They are only intended as comments.
;
_olex2_refinement_description
;
1. Fixed Uiso
 At 1.2 times of:
  All C(H) groups
 At 1.5 times of:
  All C(H,H,H) groups
2.a Ternary CH refined with riding coordinates:
 C27(H27), C24(H24), C12(H12), C15(H15), C31(H31)
2.b Aromatic/amide H refined with riding coordinates:
 C3(H3), C22(H22), C30(H30), C20(H20), C21(H21), C8(H8), C9(H9), C10(H10)
2.c Idealised Me refined as rotating group:
 C5(H5A,H5B,H5C), C1(H1A,H1B,H1C), C28(H28A,H28B,H28C), C29(H29A,H29B,H29C),
 C13(H13A,H13B,H13C), C25(H25A,H25B,H25C), C32(H32A,H32B,H32C), C14(H14A,H14B,
 H14C), C33(H33A,H33B,H33C), C17(H17A,H17B,H17C), C26(H26A,H26B,H26C), C16(H16A,
 H16B,H16C)
;

loop_
_space_group_symop_operation_xyz
'x, y, z'
'-x+1/2, y+1/2, -z+1/2'
'-x, -y, -z'
'x-1/2, -y-1/2, z-1/2'

loop_
_atom_site_label
_atom_site_type_symbol
_atom_site_fract_x
_atom_site_fract_y
_atom_site_fract_z
_atom_site_U_iso_or_equiv
_atom_site_adp_type
_atom_site_occupancy
_atom_site_site_symmetry_order
_atom_site_calc_flag
_atom_site_refinement_flags_posn
Mg1 Mg 0.60944(4) 0.93960(4) 0.02447(3) 0.02680(16) Uani 1 1 d .
N2 N 0.64181(11) 0.84094(10) 0.10586(8) 0.0257(3) Uani 1 1 d .
N1 N 0.71479(13) 0.88130(13) -0.03951(9) 0.0363(4) Uani 1 1 d .
O1 O 0.53150(12) 1.07379(13) 0.02817(10) 0.0532(4) Uani 1 1 d .
C23 C 0.56180(15) 0.86006(15) 0.22015(10) 0.0362(4) Uani 1 1 d .
N3 N 0.69410(15) 1.06662(13) 0.06880(12) 0.0482(5) Uani 1 1 d .
C4 C 0.73956(14) 0.81219(13) 0.11754(10) 0.0303(4) Uani 1 1 d .
C3 C 0.81402(15) 0.82365(16) 0.06855(11) 0.0391(5) Uani 1 1 d .
H3 H 0.8837 0.8136 0.0883 0.047 Uiso 1 1 calc R
C18 C 0.57202(13) 0.81006(13) 0.15636(10) 0.0286(4) Uani 1 1 d .
C19 C 0.51390(16) 0.72869(14) 0.14036(12) 0.0380(4) Uani 1 1 d .
C22 C 0.49420(18) 0.8253(2) 0.26810(12) 0.0527(6) Uani 1 1 d .
H22 H 0.4858 0.8586 0.3114 0.063 Uiso 1 1 calc R
C27 C 0.62103(18) 0.94943(16) 0.23711(12) 0.0449(5) Uani 1 1 d .
H27 H 0.6712 0.9571 0.2000 0.054 Uiso 1 1 calc R
C5 C 0.77821(16) 0.76225(16) 0.18734(11) 0.0418(5) Uani 1 1 d .
H5A H 0.7839 0.8069 0.2275 0.063 Uiso 1 1 calc GR
H5B H 0.8464 0.7348 0.1825 0.063 Uiso 1 1 calc GR
H5C H 0.7292 0.7129 0.1969 0.063 Uiso 1 1 calc GR
C24 C 0.5210(2) 0.67650(16) 0.07033(15) 0.0537(6) Uani 1 1 d .
H24 H 0.5447 0.7221 0.0348 0.064 Uiso 1 1 calc R
C2 C 0.80183(16) 0.84767(17) -0.00515(12) 0.0425(5) Uani 1 1 d .
C30 C 0.61443(19) 1.11657(16) 0.05612(14) 0.0494(6) Uani 1 1 d .
H30 H 0.6150 1.1814 0.0663 0.059 Uiso 1 1 calc R
C6 C 0.70871(17) 0.88707(19) -0.11722(11) 0.0493(6) Uani 1 1 d .
C20 C 0.44924(18) 0.69674(18) 0.19087(14) 0.0517(6) Uani 1 1 d .
H20 H 0.4109 0.6409 0.1813 0.062 Uiso 1 1 calc R
C21 C 0.44006(19) 0.7442(2) 0.25370(14) 0.0585(7) Uani 1 1 d .
H21 H 0.3961 0.7210 0.2875 0.070 Uiso 1 1 calc R
C7 C 0.74824(18) 0.9650(2) -0.15048(14) 0.0606(8) Uani 1 1 d .
C1 C 0.8969(2) 0.8304(3) -0.04527(14) 0.0694(9) Uani 1 1 d .
H1A H 0.9159 0.8882 -0.0688 0.104 Uiso 1 1 calc GR
H1B H 0.8810 0.7821 -0.0821 0.104 Uiso 1 1 calc GR
H1C H 0.9548 0.8099 -0.0108 0.104 Uiso 1 1 calc GR
C12 C 0.79328(18) 1.0473(2) -0.10784(17) 0.0689(9) Uani 1 1 d .
H12 H 0.7992 1.0298 -0.0554 0.083 Uiso 1 1 calc R
C28 C 0.6838(3) 0.9480(2) 0.31204(16) 0.0768(9) Uani 1 1 d .
H28A H 0.6362 0.9458 0.3498 0.115 Uiso 1 1 calc GR
H28B H 0.7265 1.0043 0.3182 0.115 Uiso 1 1 calc GR
H28C H 0.7287 0.8929 0.3160 0.115 Uiso 1 1 calc GR
C29 C 0.5487(2) 1.0331(2) 0.23106(18) 0.0671(8) Uani 1 1 d .
H29A H 0.5074 1.0323 0.1837 0.101 Uiso 1 1 calc GR
H29B H 0.5896 1.0905 0.2360 0.101 Uiso 1 1 calc GR
H29C H 0.5023 1.0302 0.2695 0.101 Uiso 1 1 calc GR
C11 C 0.6619(2) 0.8134(2) -0.15863(12) 0.0610(8) Uani 1 1 d .
C8 C 0.7417(2) 0.9651(3) -0.22697(18) 0.0886(14) Uani 1 1 d .
H8 H 0.7679 1.0172 -0.2509 0.106 Uiso 1 1 calc R
C15 C 0.6166(3) 0.7304(2) -0.12303(14) 0.0741(10) Uani 1 1 d .
H15 H 0.5996 0.7509 -0.0741 0.089 Uiso 1 1 calc R
C13 C 0.7222(2) 1.1317(3) -0.11760(19) 0.0795(10) Uani 1 1 d .
H13A H 0.7154 1.1510 -0.1685 0.119 Uiso 1 1 calc GR
H13B H 0.7517 1.1829 -0.0872 0.119 Uiso 1 1 calc GR
H13C H 0.6537 1.1155 -0.1033 0.119 Uiso 1 1 calc GR
C9 C 0.6991(3) 0.8933(4) -0.26762(16) 0.0995(16) Uani 1 1 d .
H9 H 0.6965 0.8951 -0.3190 0.119 Uiso 1 1 calc R
C25 C 0.4174(3) 0.6376(2) 0.03737(19) 0.0731(9) Uani 1 1 d .
H25A H 0.3970 0.5853 0.0669 0.110 Uiso 1 1 calc GR
H25B H 0.4240 0.6159 -0.0120 0.110 Uiso 1 1 calc GR
H25C H 0.3644 0.6865 0.0361 0.110 Uiso 1 1 calc GR
C32 C 0.8411(2) 1.0610(2) 0.1620(2) 0.0895(13) Uani 1 1 d .
H32A H 0.7999 1.0754 0.2020 0.134 Uiso 1 1 calc GR
H32B H 0.9123 1.0834 0.1739 0.134 Uiso 1 1 calc GR
H32C H 0.8420 0.9934 0.1544 0.134 Uiso 1 1 calc GR
C14 C 0.9027(2) 1.0756(4) -0.1263(3) 0.119(2) Uani 1 1 d .
H14A H 0.9504 1.0231 -0.1167 0.179 Uiso 1 1 calc GR
H14B H 0.9274 1.1289 -0.0963 0.179 Uiso 1 1 calc GR
H14C H 0.8995 1.0929 -0.1776 0.179 Uiso 1 1 calc GR
C10 C 0.6604(3) 0.8187(3) -0.23395(14) 0.0850(12) Uani 1 1 d .
H10 H 0.6314 0.7685 -0.2626 0.102 Uiso 1 1 calc R
C33 C 0.8096(3) 1.2048(3) 0.0909(2) 0.1066(16) Uani 1 1 d .
H33A H 0.7896 1.2249 0.0409 0.160 Uiso 1 1 calc GR
H33B H 0.8826 1.2202 0.1047 0.160 Uiso 1 1 calc GR
H33C H 0.7662 1.2367 0.1235 0.160 Uiso 1 1 calc GR
C17 C 0.6961(4) 0.6520(3) -0.1112(3) 0.125(2) Uani 1 1 d .
H17A H 0.7201 0.6345 -0.1578 0.188 Uiso 1 1 calc GR
H17B H 0.6641 0.5980 -0.0902 0.188 Uiso 1 1 calc GR
H17C H 0.7553 0.6733 -0.0782 0.188 Uiso 1 1 calc GR
C26 C 0.6012(3) 0.5998(3) 0.0790(3) 0.0985(14) Uani 1 1 d .
H26A H 0.6694 0.6268 0.0943 0.148 Uiso 1 1 calc GR
H26B H 0.6035 0.5675 0.0327 0.148 Uiso 1 1 calc GR
H26C H 0.5827 0.5554 0.1157 0.148 Uiso 1 1 calc GR
C31 C 0.7954(3) 1.1066(3) 0.0962(3) 0.1080(17) Uani 1 1 d .
H31 H 0.8407 1.0830 0.0597 0.130 Uiso 1 1 calc R
C16 C 0.5162(4) 0.6937(3) -0.16401(19) 0.0959(13) Uani 1 1 d .
H16A H 0.4657 0.7445 -0.1712 0.144 Uiso 1 1 calc GR
H16B H 0.4877 0.6439 -0.1358 0.144 Uiso 1 1 calc GR
H16C H 0.5309 0.6691 -0.2112 0.144 Uiso 1 1 calc GR

loop_
_atom_site_aniso_label
_atom_site_aniso_U_11
_atom_site_aniso_U_22
_atom_site_aniso_U_33
_atom_site_aniso_U_23
_atom_site_aniso_U_13
_atom_site_aniso_U_12
Mg1 0.0254(3) 0.0283(3) 0.0274(3) 0.0034(2) 0.0058(2) 0.0020(2)
N2 0.0266(7) 0.0251(7) 0.0257(7) 0.0005(5) 0.0045(5) -0.0007(5)
N1 0.0344(8) 0.0484(10) 0.0275(8) 0.0082(7) 0.0097(6) 0.0122(7)
O1 0.0360(8) 0.0580(10) 0.0637(11) 0.0017(8) -0.0043(7) 0.0044(7)
C23 0.0315(9) 0.0489(11) 0.0284(9) 0.0017(8) 0.0039(7) 0.0062(8)
N3 0.0425(10) 0.0358(9) 0.0630(12) 0.0103(8) -0.0102(9) -0.0078(8)
C4 0.0304(9) 0.0320(9) 0.0284(9) 0.0022(7) 0.0026(7) 0.0026(7)
C3 0.0262(9) 0.0533(12) 0.0382(10) 0.0101(9) 0.0057(8) 0.0090(8)
C18 0.0279(8) 0.0299(9) 0.0283(9) 0.0067(7) 0.0043(7) 0.0010(7)
C19 0.0364(10) 0.0316(10) 0.0460(11) 0.0097(8) 0.0041(8) -0.0041(8)
C22 0.0423(12) 0.0864(19) 0.0309(10) 0.0077(11) 0.0111(9) 0.0100(12)
C27 0.0451(11) 0.0514(13) 0.0374(11) -0.0150(9) 0.0005(9) 0.0066(10)
C5 0.0372(10) 0.0539(12) 0.0341(10) 0.0111(9) 0.0038(8) 0.0099(9)
C24 0.0628(15) 0.0325(11) 0.0661(16) -0.0110(10) 0.0075(12) -0.0123(10)
C2 0.0338(10) 0.0585(13) 0.0371(11) 0.0118(9) 0.0132(8) 0.0136(9)
C30 0.0508(13) 0.0377(11) 0.0567(14) -0.0003(10) -0.0095(11) -0.0059(10)
C6 0.0417(11) 0.0785(17) 0.0299(10) 0.0140(10) 0.0143(9) 0.0301(11)
C20 0.0399(11) 0.0519(13) 0.0635(15) 0.0258(12) 0.0059(10) -0.0090(10)
C21 0.0415(12) 0.0852(19) 0.0504(14) 0.0335(13) 0.0129(10) -0.0034(12)
C7 0.0353(11) 0.103(2) 0.0468(13) 0.0349(14) 0.0182(10) 0.0265(13)
C1 0.0460(13) 0.117(3) 0.0494(14) 0.0320(15) 0.0228(11) 0.0413(15)
C12 0.0323(11) 0.105(2) 0.0704(18) 0.0531(17) 0.0099(11) 0.0007(13)
C28 0.085(2) 0.082(2) 0.0562(17) -0.0204(15) -0.0236(15) 0.0041(17)
C29 0.0673(17) 0.0564(16) 0.0763(19) -0.0165(14) 0.0010(14) 0.0145(13)
C11 0.0779(17) 0.0752(18) 0.0301(11) -0.0045(11) 0.0064(11) 0.0453(15)
C8 0.0577(17) 0.160(4) 0.0529(18) 0.058(2) 0.0319(14) 0.052(2)
C15 0.123(3) 0.0552(16) 0.0402(13) -0.0168(12) -0.0091(15) 0.0287(17)
C13 0.0561(16) 0.103(3) 0.079(2) 0.0350(19) 0.0004(15) 0.0059(16)
C9 0.092(2) 0.182(4) 0.0274(13) 0.020(2) 0.0212(15) 0.080(3)
C25 0.084(2) 0.0501(15) 0.081(2) -0.0061(14) -0.0159(17) -0.0151(14)
C32 0.0535(16) 0.0681(19) 0.137(3) 0.027(2) -0.0408(19) -0.0202(14)
C14 0.0456(17) 0.161(4) 0.156(4) 0.098(4) 0.028(2) 0.000(2)
C10 0.107(2) 0.118(3) 0.0307(13) -0.0063(15) 0.0088(14) 0.072(2)
C33 0.099(3) 0.075(2) 0.133(3) 0.032(2) -0.050(2) -0.053(2)
C17 0.165(5) 0.066(2) 0.130(4) -0.021(2) -0.059(3) 0.043(3)
C26 0.085(2) 0.070(2) 0.137(4) -0.048(2) -0.008(2) 0.0164(18)
C31 0.079(2) 0.072(2) 0.157(4) 0.044(2) -0.066(2) -0.0384(18)
C16 0.133(3) 0.087(2) 0.062(2) -0.0237(18) -0.016(2) 0.019(2)

loop_
_atom_type_symbol
_atom_type_description
_atom_type_scat_dispersion_real
_atom_type_scat_dispersion_imag
_atom_type_scat_source
C C 0.0181 0.0091 'International Tables Vol C Tables 4.2.6.8 and 6.1.1.4'
H H 0.0000 0.0000 'International Tables Vol C Tables 4.2.6.8 and 6.1.1.4'
Mg Mg 0.1719 0.1771 'International Tables Vol C Tables 4.2.6.8 and 6.1.1.4'
N N 0.0311 0.0180 'International Tables Vol C Tables 4.2.6.8 and 6.1.1.4'
O O 0.0492 0.0322 'International Tables Vol C Tables 4.2.6.8 and 6.1.1.4'

loop_
_geom_angle_atom_site_label_1
_geom_angle_atom_site_label_2
_geom_angle_atom_site_label_3
_geom_angle
_geom_angle_site_symmetry_1
_geom_angle_site_symmetry_3
N2 Mg1 Mg1 130.33(5) . 3_675
N2 Mg1 O1 129.64(7) . .
N2 Mg1 N3 103.45(7) . .
N1 Mg1 Mg1 129.68(5) . 3_675
N1 Mg1 N2 92.61(6) . .
N1 Mg1 O1 135.13(7) . .
N1 Mg1 N3 102.24(8) . .
O1 Mg1 Mg1 38.03(5) 3_675 3_675
O1 Mg1 Mg1 34.25(4) . 3_675
O1 Mg1 N2 113.39(7) 3_675 .
O1 Mg1 N1 107.75(8) 3_675 .
O1 Mg1 O1 72.28(8) 3_675 .
O1 Mg1 N3 130.46(8) 3_675 .
O1 Mg1 N3 58.69(7) . .
N3 Mg1 Mg1 92.71(6) . 3_675
C4 N2 Mg1 116.57(12) . .
C4 N2 C18 116.81(15) . .
C18 N2 Mg1 126.11(11) . .
C2 N1 Mg1 116.62(13) . .
C2 N1 C6 117.29(16) . .
C6 N1 Mg1 125.37(13) . .
Mg1 O1 Mg1 107.71(8) 3_675 .
C30 O1 Mg1 157.19(17) . 3_675
C30 O1 Mg1 93.62(14) . .
C18 C23 C22 118.2(2) . .
C18 C23 C27 121.34(18) . .
C22 C23 C27 120.4(2) . .
C30 N3 Mg1 91.91(14) . .
C30 N3 C31 121.8(2) . .
C31 N3 Mg1 145.9(2) . .
N2 C4 C3 124.48(17) . .
N2 C4 C5 120.72(16) . .
C3 C4 C5 114.80(16) . .
C4 C3 H3 114.9 . .
C4 C3 C2 130.14(18) . .
C2 C3 H3 114.9 . .
C23 C18 N2 120.85(17) . .
C23 C18 C19 120.58(18) . .
C19 C18 N2 118.57(17) . .
C18 C19 C24 121.01(18) . .
C20 C19 C18 118.5(2) . .
C20 C19 C24 120.5(2) . .
C23 C22 H22 119.4 . .
C21 C22 C23 121.2(2) . .
C21 C22 H22 119.4 . .
C23 C27 H27 107.6 . .
C23 C27 C28 112.8(2) . .
C23 C27 C29 111.0(2) . .
C28 C27 H27 107.6 . .
C29 C27 H27 107.6 . .
C29 C27 C28 110.0(2) . .
C4 C5 H5A 109.5 . .
C4 C5 H5B 109.5 . .
C4 C5 H5C 109.5 . .
H5A C5 H5B 109.5 . .
H5A C5 H5C 109.5 . .
H5B C5 H5C 109.5 . .
C19 C24 H24 107.0 . .
C19 C24 C25 113.5(2) . .
C19 C24 C26 111.8(3) . .
C25 C24 H24 107.0 . .
C26 C24 H24 107.0 . .
C26 C24 C25 110.1(2) . .
N1 C2 C3 124.20(18) . .
N1 C2 C1 120.92(18) . .
C3 C2 C1 114.87(18) . .
O1 C30 H30 122.1 . .
N3 C30 O1 115.8(2) . .
N3 C30 H30 122.1 . .
C7 C6 N1 120.2(3) . .
C7 C6 C11 121.1(2) . .
C11 C6 N1 118.7(2) . .
C19 C20 H20 119.4 . .
C21 C20 C19 121.3(2) . .
C21 C20 H20 119.4 . .
C22 C21 H21 119.9 . .
C20 C21 C22 120.1(2) . .
C20 C21 H21 119.9 . .
C6 C7 C12 122.3(2) . .
C6 C7 C8 117.2(3) . .
C8 C7 C12 120.5(3) . .
C2 C1 H1A 109.5 . .
C2 C1 H1B 109.5 . .
C2 C1 H1C 109.5 . .
H1A C1 H1B 109.5 . .
H1A C1 H1C 109.5 . .
H1B C1 H1C 109.5 . .
C7 C12 H12 107.5 . .
C7 C12 C13 111.4(2) . .
C7 C12 C14 113.9(3) . .
C13 C12 H12 107.5 . .
C13 C12 C14 108.8(3) . .
C14 C12 H12 107.5 . .
C27 C28 H28A 109.5 . .
C27 C28 H28B 109.5 . .
C27 C28 H28C 109.5 . .
H28A C28 H28B 109.5 . .
H28A C28 H28C 109.5 . .
H28B C28 H28C 109.5 . .
C27 C29 H29A 109.5 . .
C27 C29 H29B 109.5 . .
C27 C29 H29C 109.5 . .
H29A C29 H29B 109.5 . .
H29A C29 H29C 109.5 . .
H29B C29 H29C 109.5 . .
C6 C11 C15 121.3(2) . .
C10 C11 C6 117.8(3) . .
C10 C11 C15 120.9(3) . .
C7 C8 H8 118.8 . .
C9 C8 C7 122.4(4) . .
C9 C8 H8 118.8 . .
C11 C15 H15 107.2 . .
C11 C15 C17 110.9(3) . .
C11 C15 C16 113.7(3) . .
C17 C15 H15 107.2 . .
C17 C15 C16 110.2(3) . .
C16 C15 H15 107.2 . .
C12 C13 H13A 109.5 . .
C12 C13 H13B 109.5 . .
C12 C13 H13C 109.5 . .
H13A C13 H13B 109.5 . .
H13A C13 H13C 109.5 . .
H13B C13 H13C 109.5 . .
C8 C9 H9 120.4 . .
C10 C9 C8 119.3(3) . .
C10 C9 H9 120.4 . .
C24 C25 H25A 109.5 . .
C24 C25 H25B 109.5 . .
C24 C25 H25C 109.5 . .
H25A C25 H25B 109.5 . .
H25A C25 H25C 109.5 . .
H25B C25 H25C 109.5 . .
H32A C32 H32B 109.5 . .
H32A C32 H32C 109.5 . .
H32B C32 H32C 109.5 . .
C31 C32 H32A 109.5 . .
C31 C32 H32B 109.5 . .
C31 C32 H32C 109.5 . .
C12 C14 H14A 109.5 . .
C12 C14 H14B 109.5 . .
C12 C14 H14C 109.5 . .
H14A C14 H14B 109.5 . .
H14A C14 H14C 109.5 . .
H14B C14 H14C 109.5 . .
C11 C10 H10 118.9 . .
C9 C10 C11 122.3(4) . .
C9 C10 H10 118.9 . .
H33A C33 H33B 109.5 . .
H33A C33 H33C 109.5 . .
H33B C33 H33C 109.5 . .
C31 C33 H33A 109.5 . .
C31 C33 H33B 109.5 . .
C31 C33 H33C 109.5 . .
C15 C17 H17A 109.5 . .
C15 C17 H17B 109.5 . .
C15 C17 H17C 109.5 . .
H17A C17 H17B 109.5 . .
H17A C17 H17C 109.5 . .
H17B C17 H17C 109.5 . .
C24 C26 H26A 109.5 . .
C24 C26 H26B 109.5 . .
C24 C26 H26C 109.5 . .
H26A C26 H26B 109.5 . .
H26A C26 H26C 109.5 . .
H26B C26 H26C 109.5 . .
N3 C31 H31 101.5 . .
C32 C31 N3 112.7(3) . .
C32 C31 H31 101.5 . .
C33 C31 N3 118.5(3) . .
C33 C31 C32 117.2(3) . .
C33 C31 H31 101.5 . .
C15 C16 H16A 109.5 . .
C15 C16 H16B 109.5 . .
C15 C16 H16C 109.5 . .
H16A C16 H16B 109.5 . .
H16A C16 H16C 109.5 . .
H16B C16 H16C 109.5 . .

loop_
_geom_bond_atom_site_label_1
_geom_bond_atom_site_label_2
_geom_bond_distance
_geom_bond_site_symmetry_2
Mg1 Mg1 3.3685(11) 3_675
Mg1 N2 2.0810(15) .
Mg1 N1 2.0751(17) .
Mg1 O1 1.9901(17) 3_675
Mg1 O1 2.1789(18) .
Mg1 N3 2.240(2) .
N2 C4 1.329(2) .
N2 C18 1.438(2) .
N1 C2 1.328(3) .
N1 C6 1.438(3) .
O1 Mg1 1.9901(17) 3_675
O1 C30 1.299(3) .
C23 C18 1.402(3) .
C23 C22 1.403(3) .
C23 C27 1.511(3) .
N3 C30 1.259(3) .
N3 C31 1.474(3) .
C4 C3 1.402(3) .
C4 C5 1.519(3) .
C3 H3 0.9500 .
C3 C2 1.403(3) .
C18 C19 1.405(3) .
C19 C24 1.511(3) .
C19 C20 1.397(3) .
C22 H22 0.9500 .
C22 C21 1.371(4) .
C27 H27 1.0000 .
C27 C28 1.537(3) .
C27 C29 1.520(3) .
C5 H5A 0.9800 .
C5 H5B 0.9800 .
C5 H5C 0.9800 .
C24 H24 1.0000 .
C24 C25 1.523(4) .
C24 C26 1.511(4) .
C2 C1 1.523(3) .
C30 H30 0.9500 .
C6 C7 1.399(4) .
C6 C11 1.407(4) .
C20 H20 0.9500 .
C20 C21 1.366(4) .
C21 H21 0.9500 .
C7 C12 1.505(5) .
C7 C8 1.413(4) .
C1 H1A 0.9800 .
C1 H1B 0.9800 .
C1 H1C 0.9800 .
C12 H12 1.0000 .
C12 C13 1.521(4) .
C12 C14 1.547(4) .
C28 H28A 0.9800 .
C28 H28B 0.9800 .
C28 H28C 0.9800 .
C29 H29A 0.9800 .
C29 H29B 0.9800 .
C29 H29C 0.9800 .
C11 C15 1.510(5) .
C11 C10 1.398(3) .
C8 H8 0.9500 .
C8 C9 1.360(6) .
C15 H15 1.0000 .
C15 C17 1.525(5) .
C15 C16 1.532(5) .
C13 H13A 0.9800 .
C13 H13B 0.9800 .
C13 H13C 0.9800 .
C9 H9 0.9500 .
C9 C10 1.361(6) .
C25 H25A 0.9800 .
C25 H25B 0.9800 .
C25 H25C 0.9800 .
C32 H32A 0.9800 .
C32 H32B 0.9800 .
C32 H32C 0.9800 .
C32 C31 1.457(5) .
C14 H14A 0.9800 .
C14 H14B 0.9800 .
C14 H14C 0.9800 .
C10 H10 0.9500 .
C33 H33A 0.9800 .
C33 H33B 0.9800 .
C33 H33C 0.9800 .
C33 C31 1.426(5) .
C17 H17A 0.9800 .
C17 H17B 0.9800 .
C17 H17C 0.9800 .
C26 H26A 0.9800 .
C26 H26B 0.9800 .
C26 H26C 0.9800 .
C31 H31 1.0000 .
C16 H16A 0.9800 .
C16 H16B 0.9800 .
C16 H16C 0.9800 .

loop_
_geom_torsion_atom_site_label_1
_geom_torsion_atom_site_label_2
_geom_torsion_atom_site_label_3
_geom_torsion_atom_site_label_4
_geom_torsion
_geom_torsion_site_symmetry_1
Mg1 N2 C4 C3 -17.6(3) .
Mg1 N2 C4 C5 162.97(15) .
Mg1 N2 C18 C23 -84.4(2) .
Mg1 N2 C18 C19 95.39(18) .
Mg1 N1 C2 C3 19.8(3) .
Mg1 N1 C2 C1 -161.5(2) .
Mg1 N1 C6 C7 84.4(2) .
Mg1 N1 C6 C11 -95.2(2) .
Mg1 O1 C30 N3 -160.8(3) 3_675
Mg1 O1 C30 N3 -1.3(2) .
Mg1 N3 C30 O1 1.3(2) .
Mg1 N3 C31 C32 -62.9(7) .
Mg1 N3 C31 C33 154.8(3) .
N2 C4 C3 C2 -14.5(4) .
N2 C18 C19 C24 -2.4(3) .
N2 C18 C19 C20 177.48(18) .
N1 C6 C7 C12 -3.1(3) .
N1 C6 C7 C8 178.67(19) .
N1 C6 C11 C15 1.2(3) .
N1 C6 C11 C10 -177.5(2) .
C23 C18 C19 C24 177.4(2) .
C23 C18 C19 C20 -2.7(3) .
C23 C22 C21 C20 -1.7(4) .
C4 N2 C18 C23 87.1(2) .
C4 N2 C18 C19 -93.1(2) .
C4 C3 C2 N1 13.2(4) .
C4 C3 C2 C1 -165.6(3) .
C18 N2 C4 C3 170.06(19) .
C18 N2 C4 C5 -9.4(3) .
C18 C23 C22 C21 0.6(3) .
C18 C23 C27 C28 -126.5(2) .
C18 C23 C27 C29 109.5(2) .
C18 C19 C24 C25 -141.6(2) .
C18 C19 C24 C26 93.2(3) .
C18 C19 C20 C21 1.7(3) .
C19 C20 C21 C22 0.5(4) .
C22 C23 C18 N2 -178.59(18) .
C22 C23 C18 C19 1.6(3) .
C22 C23 C27 C28 54.0(3) .
C22 C23 C27 C29 -70.0(3) .
C27 C23 C18 N2 1.9(3) .
C27 C23 C18 C19 -177.98(18) .
C27 C23 C22 C21 -179.8(2) .
C5 C4 C3 C2 165.0(2) .
C24 C19 C20 C21 -178.5(2) .
C2 N1 C6 C7 -85.5(3) .
C2 N1 C6 C11 94.9(3) .
C30 N3 C31 C32 126.3(4) .
C30 N3 C31 C33 -16.0(6) .
C6 N1 C2 C3 -169.4(2) .
C6 N1 C2 C1 9.3(4) .
C6 C7 C12 C13 -108.4(3) .
C6 C7 C12 C14 128.1(3) .
C6 C7 C8 C9 -0.1(4) .
C6 C11 C15 C17 -93.1(3) .
C6 C11 C15 C16 142.1(3) .
C6 C11 C10 C9 -2.3(4) .
C20 C19 C24 C25 38.5(3) .
C20 C19 C24 C26 -86.7(3) .
C7 C6 C11 C15 -178.4(2) .
C7 C6 C11 C10 2.8(3) .
C7 C8 C9 C10 0.6(5) .
C12 C7 C8 C9 -178.3(3) .
C11 C6 C7 C12 176.5(2) .
C11 C6 C7 C8 -1.7(3) .
C8 C7 C12 C13 69.7(3) .
C8 C7 C12 C14 -53.8(3) .
C8 C9 C10 C11 0.6(5) .
C15 C11 C10 C9 178.9(3) .
C10 C11 C15 C17 85.7(3) .
C10 C11 C15 C16 -39.2(4) .
C31 N3 C30 O1 176.1(3) .
